data_2105712
loop_
_publ_author_name
'Langer, Vratislav'
'Smr\<cok, \<Lubom\'ir'
'Tunega, Daniel'
'Wirnsberger, Gernot'

_publ_section_title
;
 Second-degree twinning and dynamic disorder in the crystal structure of
 deca-dodecasil 3R
;
_journal_coeditor_code LC5031
_journal_issue 6
_journal_name_full 'Acta Crystallographica Section B Structural Science'
_journal_page_first 627
_journal_page_last 634
_journal_paper_doi 10.1107/S0108768105026698
_journal_volume 61
_journal_year 2005
_chemical_formula_moiety 'O120 Si60'
_chemical_formula_sum 'O120 Si60'
_chemical_formula_weight 3605.40
_chemical_name_common deca-dodecasil
_chemical_name_systematic
;
 ?
;
_space_group_IT_number 148
_symmetry_cell_setting trigonal
_symmetry_space_group_name_Hall '-R 3'
_symmetry_space_group_name_H-M 'R -3 :H'
_atom_sites_solution_primary direct
_atom_sites_solution_secondary difmap
_audit_creation_method SHELXL-97
_cell_angle_alpha 90.00
_cell_angle_beta 90.00
_cell_angle_gamma 120.00
_cell_formula_units_Z 2
_cell_length_a 13.77610(10)
_cell_length_b 13.77610(10)
_cell_length_c 41.5456(6)
_cell_measurement_reflns_used 7657
_cell_measurement_temperature 183(2)
_cell_measurement_theta_max 28.28
_cell_measurement_theta_min 2.60
_cell_volume 6828.23(12)
_computing_cell_refinement 'SAINT (Siemens, 1995)'
_computing_data_collection 'SMART(Siemens, 1995)'
_computing_data_reduction 'SAINT (Siemens, 1995)& SADABS (Sheldrick, 2001)'
_computing_molecular_graphics 'DIAMOND (Brandenburg, 2005)'
_computing_publication_material 'SHELXTL (Bruker, 2001)'
_computing_structure_refinement 'SHELXTL (Bruker, 2001)'
_computing_structure_solution 'SHELXTL (Bruker, 2001)'
_diffrn_ambient_temperature 183(2)
_diffrn_measured_fraction_theta_full 0.995
_diffrn_measured_fraction_theta_max 0.956
_diffrn_measurement_device_type 'CCD area detector'
_diffrn_measurement_method '\w scans'
_diffrn_radiation_monochromator graphite
_diffrn_radiation_source 'fine-focus sealed tube'
_diffrn_radiation_type MoK\a
_diffrn_radiation_wavelength 0.71073
_diffrn_reflns_av_R_equivalents 0.0307
_diffrn_reflns_av_sigmaI/netI 0.0165
_diffrn_reflns_limit_h_max 18
_diffrn_reflns_limit_h_min -18
_diffrn_reflns_limit_k_max 18
_diffrn_reflns_limit_k_min -18
_diffrn_reflns_limit_l_max 54
_diffrn_reflns_limit_l_min 0
_diffrn_reflns_number 44259
_diffrn_reflns_theta_full 27.50
_diffrn_reflns_theta_max 28.28
_diffrn_reflns_theta_min 2.60
_diffrn_standards_decay_% none
_diffrn_standards_number 0
_exptl_absorpt_coefficient_mu 0.659
_exptl_absorpt_correction_T_max 0.9492
_exptl_absorpt_correction_T_min 0.8804
_exptl_absorpt_correction_type multi-scan
_exptl_absorpt_process_details 'SADABS (Sheldrick, 2001)'
_exptl_crystal_colour colourless
_exptl_crystal_density_diffrn 1.754
_exptl_crystal_density_method 'not measured'
_exptl_crystal_description 'hexagonal plate'
_exptl_crystal_F_000 3600
_exptl_crystal_size_max 0.26
_exptl_crystal_size_mid 0.22
_exptl_crystal_size_min 0.08
_refine_diff_density_max 1.125
_refine_diff_density_min -0.343
_refine_ls_extinction_method none
_refine_ls_goodness_of_fit_ref 0.952
_refine_ls_matrix_type full
_refine_ls_number_parameters 184
_refine_ls_number_reflns 3622
_refine_ls_number_restraints 0
_refine_ls_restrained_S_all 0.952
_refine_ls_R_factor_all 0.0249
_refine_ls_R_factor_gt 0.0241
_refine_ls_shift/su_max 0.001
_refine_ls_shift/su_mean 0.000
_refine_ls_structure_factor_coef Fsqd
_refine_ls_weighting_details 'calc w=1/[\s^2^(Fo^2^)+(0.0757P)^2^+2.4398P] where P=(Fo^2^+2Fc^2^)/3'
_refine_ls_weighting_scheme calc
_refine_ls_wR_factor_gt 0.0810
_refine_ls_wR_factor_ref 0.0819
_reflns_number_gt 3556
_reflns_number_total 3622
_reflns_threshold_expression I>2\s~I~
_cod_data_source_file lc5031sup1.cif
_cod_data_source_block dd3r
_cod_original_sg_symbol_H-M 'R -3'
_cod_database_code 2105712

loop_
_symmetry_equiv_pos_as_xyz
'x, y, z'
'-y, x-y, z'
'-x+y, -x, z'
'x+2/3, y+1/3, z+1/3'
'-y+2/3, x-y+1/3, z+1/3'
'-x+y+2/3, -x+1/3, z+1/3'
'x+1/3, y+2/3, z+2/3'
'-y+1/3, x-y+2/3, z+2/3'
'-x+y+1/3, -x+2/3, z+2/3'
'-x, -y, -z'
'y, -x+y, -z'
'x-y, x, -z'
'-x+2/3, -y+1/3, -z+1/3'
'y+2/3, -x+y+1/3, -z+1/3'
'x-y+2/3, x+1/3, -z+1/3'
'-x+1/3, -y+2/3, -z+2/3'
'y+1/3, -x+y+2/3, -z+2/3'
'x-y+1/3, x+2/3, -z+2/3'

loop_
_atom_site_label
_atom_site_fract_x
_atom_site_fract_y
_atom_site_fract_z
_atom_site_U_iso_or_equiv
_atom_site_adp_type
_atom_site_calc_flag
_atom_site_refinement_flags
_atom_site_occupancy
_atom_site_type_symbol
Si1 0.0000 0.0000 0.13722(2) 0.0123(2) Uani d S 1 Si
Si2 0.0000 0.0000 0.21342(2) 0.00817(18) Uani d S 1 Si
Si3 0.13827(5) 0.25814(5) 0.232250(13) 0.00771(12) Uani d . 1 Si
Si4 0.18478(5) 0.40151(5) 0.167658(13) 0.00843(12) Uani d . 1 Si
Si5 -0.03853(5) 0.29578(5) 0.265664(14) 0.00883(12) Uani d . 1 Si
Si6 -0.09872(5) 0.34502(5) 0.333414(15) 0.00889(12) Uani d . 1 Si
Si7 -0.01778(5) 0.39330(5) 0.402585(13) 0.00847(12) Uani d . 1 Si
Si8 -0.09487(5) 0.45115(5) 0.224061(13) 0.01007(12) Uani d . 1 Si
O1 0.09544(15) 0.12081(16) 0.12437(4) 0.0209(4) Uani d . 1 O
O2 0.0000 0.0000 0.17547(8) 0.0495(12) Uani d S 1 O
O3 0.07050(17) 0.12578(15) 0.22611(5) 0.0282(4) Uani d . 1 O
O4 0.15270(17) 0.32494(16) 0.19927(3) 0.0206(4) Uani d . 1 O
O5 0.07297(15) 0.29034(15) 0.25830(4) 0.0162(3) Uani d . 1 O
O6 -0.03693(15) 0.33004(16) 0.30274(4) 0.0182(3) Uani d . 1 O
O7 -0.02068(14) 0.36753(15) 0.36467(4) 0.0167(4) Uani d . 1 O
O8 -0.03934(17) 0.38815(16) 0.24238(5) 0.0220(4) Uani d . 1 O
O9 0.12607(15) 0.32187(16) 0.13710(4) 0.0176(3) Uani d . 1 O
O10 0.31761(14) 0.47062(15) 0.16245(4) 0.0201(4) Uani d . 1 O
O11 0.25985(14) 0.29461(14) 0.24666(4) 0.0143(3) Uani d . 1 O
O12 -0.14638(15) 0.17497(15) 0.25858(4) 0.0208(4) Uani d . 1 O
O13 -0.11907(17) 0.44852(16) 0.32776(4) 0.0241(4) Uani d . 1 O
O14 -0.11701(14) 0.52702(14) 0.24908(4) 0.0169(3) Uani d . 1 O

loop_
_atom_site_aniso_label
_atom_site_aniso_U_11
_atom_site_aniso_U_22
_atom_site_aniso_U_33
_atom_site_aniso_U_12
_atom_site_aniso_U_13
_atom_site_aniso_U_23
Si1 0.0136(3) 0.0136(3) 0.0098(4) 0.00681(15) 0.000 0.000
Si2 0.0074(3) 0.0074(3) 0.0098(4) 0.00368(13) 0.000 0.000
Si3 0.0068(2) 0.0074(3) 0.0089(2) 0.0036(2) -0.0001(2) 0.00036(19)
Si4 0.0085(3) 0.0106(3) 0.0079(2) 0.0060(2) -0.0008(2) 0.0000(2)
Si5 0.0082(3) 0.0098(3) 0.0086(2) 0.0045(2) 0.0012(2) 0.0007(2)
Si6 0.0097(3) 0.0084(3) 0.0079(2) 0.0040(2) 0.0002(2) -0.00097(19)
Si7 0.0088(3) 0.0097(3) 0.0078(2) 0.0053(2) -0.0007(2) 0.0006(2)
Si8 0.0111(3) 0.0087(3) 0.0104(2) 0.0049(2) 0.0009(2) 0.0006(2)
O1 0.0148(8) 0.0133(8) 0.0331(9) 0.0059(7) -0.0055(7) 0.0050(7)
O2 0.0698(19) 0.0698(19) 0.0088(13) 0.0349(10) 0.000 0.000
O3 0.0231(10) 0.0099(8) 0.0480(11) 0.0055(8) -0.0048(9) -0.0067(8)
O4 0.0223(9) 0.0296(10) 0.0109(7) 0.0137(8) 0.0011(7) 0.0091(7)
O5 0.0127(8) 0.0265(9) 0.0129(8) 0.0125(7) 0.0022(6) -0.0009(7)
O6 0.0167(8) 0.0262(9) 0.0128(7) 0.0115(7) 0.0008(6) -0.0049(7)
O7 0.0158(8) 0.0276(9) 0.0076(7) 0.0115(7) -0.0024(6) -0.0023(6)
O8 0.0241(9) 0.0222(9) 0.0235(9) 0.0145(8) 0.0014(7) 0.0091(7)
O9 0.0185(8) 0.0220(9) 0.0135(7) 0.0109(7) -0.0028(6) -0.0069(7)
O10 0.0082(8) 0.0250(9) 0.0243(9) 0.0063(7) 0.0004(6) 0.0059(7)
O11 0.0102(7) 0.0192(8) 0.0155(7) 0.0087(6) -0.0026(6) 0.0012(6)
O12 0.0133(8) 0.0149(8) 0.0250(8) 0.0002(7) 0.0025(7) -0.0042(7)
O13 0.0374(11) 0.0183(9) 0.0244(8) 0.0198(9) -0.0032(8) -0.0019(7)
O14 0.0185(8) 0.0107(8) 0.0161(8) 0.0032(7) 0.0072(7) -0.0018(6)

loop_
_atom_type_symbol
_atom_type_description
_atom_type_scat_dispersion_real
_atom_type_scat_dispersion_imag
_atom_type_scat_source
O O 0.0106 0.0060 'International Tables Vol C Tables 4.2.6.8 and 6.1.1.4'
Si Si 0.0817 0.0704 'International Tables Vol C Tables 4.2.6.8 and 6.1.1.4'

loop_
_geom_angle_atom_site_label_1
_geom_angle_atom_site_label_2
_geom_angle_atom_site_label_3
_geom_angle_site_symmetry_1
_geom_angle_site_symmetry_3
_geom_angle
O2 Si1 O1 3 2 109.36(7)
O2 Si1 O1 . 2 109.36(7)
O2 Si1 O1 3 . 109.36(7)
O2 Si1 O1 . . 109.36(7)
O1 Si1 O1 2 . 109.58(7)
O2 Si1 O1 3 3 109.36(7)
O2 Si1 O1 . 3 109.36(7)
O1 Si1 O1 2 3 109.58(7)
O1 Si1 O1 . 3 109.58(7)
O2 Si2 O3 3 . 109.31(8)
O2 Si2 O3 . . 109.31(8)
O2 Si2 O3 3 2 109.31(8)
O2 Si2 O3 . 2 109.31(8)
O3 Si2 O3 . 2 109.63(8)
O2 Si2 O3 3 3 109.31(8)
O2 Si2 O3 . 3 109.31(8)
O3 Si2 O3 . 3 109.63(8)
O3 Si2 O3 2 3 109.63(8)
O3 Si3 O11 . . 109.83(10)
O3 Si3 O5 . . 109.52(11)
O11 Si3 O5 . . 107.66(9)
O3 Si3 O4 . . 110.58(10)
O11 Si3 O4 . . 109.15(10)
O5 Si3 O4 . . 110.04(10)
O10 Si4 O4 . . 111.08(10)
O10 Si4 O10 . 14_455 109.83(14)
O4 Si4 O10 . 14_455 109.40(11)
O10 Si4 O9 . . 109.57(10)
O4 Si4 O9 . . 108.62(10)
O10 Si4 O9 14_455 . 108.29(9)
O8 Si5 O5 . . 107.99(10)
O8 Si5 O6 . . 110.46(11)
O5 Si5 O6 . . 108.87(9)
O8 Si5 O12 . . 109.95(10)
O5 Si5 O12 . . 109.10(10)
O6 Si5 O12 . . 110.41(9)
O13 Si6 O6 . . 109.80(10)
O13 Si6 O13 . 17_445 108.34(15)
O6 Si6 O13 . 17_445 110.40(10)
O13 Si6 O7 . . 110.07(10)
O6 Si6 O7 . . 108.60(9)
O13 Si6 O7 17_445 . 109.63(10)
O11 Si7 O12 16 18 109.87(10)
O11 Si7 O14 16 17_445 109.44(9)
O12 Si7 O14 18 17_445 108.90(10)
O11 Si7 O7 16 . 109.71(9)
O12 Si7 O7 18 . 110.18(10)
O14 Si7 O7 17_445 . 108.71(10)
O9 Si8 O1 14_455 14_455 110.52(10)
O9 Si8 O8 14_455 . 109.13(10)
O1 Si8 O8 14_455 . 108.72(11)
O9 Si8 O14 14_455 . 109.60(9)
O1 Si8 O14 14_455 . 108.89(10)
O8 Si8 O14 . . 109.95(10)
Si8 O1 Si1 15 . 145.60(12)
Si2 O2 Si1 . . 180.0
Si2 O3 Si3 . . 169.40(15)
Si4 O4 Si3 . . 172.19(14)
Si5 O5 Si3 . . 145.43(12)
Si6 O6 Si5 . . 150.41(13)
Si7 O7 Si6 . . 140.35(12)
Si5 O8 Si8 . . 155.35(14)
Si8 O9 Si4 15 . 152.27(12)
Si4 O10 Si4 . 15 163.57(12)
Si7 O11 Si3 16 . 154.76(12)
Si7 O12 Si5 17_445 . 153.67(12)
Si6 O13 Si6 . 18 159.21(13)
Si8 O14 Si7 . 18 148.69(11)

loop_
_geom_bond_atom_site_label_1
_geom_bond_atom_site_label_2
_geom_bond_site_symmetry_2
_geom_bond_distance
Si1 O2 3 1.589(3)
Si1 O2 . 1.589(3)
Si1 O1 2 1.6111(19)
Si1 O1 . 1.6111(19)
Si1 O1 3 1.6111(19)
Si2 O2 3 1.577(3)
Si2 O2 . 1.577(3)
Si2 O3 . 1.5939(18)
Si2 O3 2 1.5939(18)
Si2 O3 3 1.5939(18)
Si3 O3 . 1.5998(19)
Si3 O11 . 1.6046(17)
Si3 O5 . 1.6051(16)
Si3 O4 . 1.6063(16)
Si4 O10 . 1.5998(17)
Si4 O4 . 1.6022(16)
Si4 O10 14_455 1.6053(16)
Si4 O9 . 1.6070(17)
Si5 O8 . 1.6029(18)
Si5 O5 . 1.6042(17)
Si5 O6 . 1.6081(18)
Si5 O12 . 1.6098(18)
Si6 O13 . 1.6020(19)
Si6 O6 . 1.6020(18)
Si6 O13 17_445 1.6052(19)
Si6 O7 . 1.6138(17)
Si7 O11 16 1.5995(16)
Si7 O12 18 1.6011(18)
Si7 O14 17_445 1.6098(17)
Si7 O7 . 1.6108(16)
Si8 O9 14_455 1.6051(17)
Si8 O1 14_455 1.606(2)
Si8 O8 . 1.6069(18)
Si8 O14 . 1.6076(17)
O1 Si8 15 1.6057(19)
O2 O2 3 0.000(6)
O9 Si8 15 1.6050(17)
O10 Si4 15 1.6052(16)
O11 Si7 16 1.5996(16)
O12 Si7 17_445 1.6011(18)
O13 Si6 18 1.6052(19)
O14 Si7 18 1.6098(17)

loop_
_geom_torsion_atom_site_label_1
_geom_torsion_atom_site_label_2
_geom_torsion_atom_site_label_3
_geom_torsion_atom_site_label_4
_geom_torsion_site_symmetry_1
_geom_torsion_site_symmetry_4
_geom_torsion
O2 Si1 O1 Si8 3 15 -102.7(2)
O2 Si1 O1 Si8 . 15 -102.7(2)
O1 Si1 O1 Si8 2 15 17.2(3)
O1 Si1 O1 Si8 3 15 137.45(14)
O2 Si2 O3 Si3 3 . 17.4(8)
O2 Si2 O3 Si3 . . 17.4(8)
O3 Si2 O3 Si3 2 . -102.4(9)
O3 Si2 O3 Si3 3 . 137.2(8)
O11 Si3 O3 Si2 . . -126.7(8)
O5 Si3 O3 Si2 . . 115.2(8)
O4 Si3 O3 Si2 . . -6.2(8)
O8 Si5 O5 Si3 . . -66.6(2)
O6 Si5 O5 Si3 . . 173.5(2)
O12 Si5 O5 Si3 . . 52.9(2)
O3 Si3 O5 Si5 . . -65.9(2)
O11 Si3 O5 Si5 . . 174.7(2)
O4 Si3 O5 Si5 . . 55.9(2)
O13 Si6 O6 Si5 . . -70.3(3)
O13 Si6 O6 Si5 17_445 . 49.1(3)
O7 Si6 O6 Si5 . . 169.3(2)
O8 Si5 O6 Si6 . . 72.2(3)
O5 Si5 O6 Si6 . . -169.4(3)
O12 Si5 O6 Si6 . . -49.6(3)
O11 Si7 O7 Si6 16 . 164.26(18)
O12 Si7 O7 Si6 18 . -74.6(2)
O14 Si7 O7 Si6 17_445 . 44.6(2)
O13 Si6 O7 Si7 . . 57.6(2)
O6 Si6 O7 Si7 . . 177.87(17)
O13 Si6 O7 Si7 17_445 . -61.4(2)
O5 Si5 O8 Si8 . . 163.2(3)
O6 Si5 O8 Si8 . . -77.9(3)
O12 Si5 O8 Si8 . . 44.2(4)
O9 Si8 O8 Si5 14_455 . -165.3(3)
O1 Si8 O8 Si5 14_455 . -44.7(4)
O14 Si8 O8 Si5 . . 74.4(4)
O10 Si4 O9 Si8 . 15 39.6(3)
O4 Si4 O9 Si8 . 15 -81.9(3)
O10 Si4 O9 Si8 14_455 15 159.4(3)
O4 Si4 O10 Si4 . 15 6.9(5)
O10 Si4 O10 Si4 14_455 15 128.1(5)
O9 Si4 O10 Si4 . 15 -113.1(5)
O3 Si3 O11 Si7 . 16 -19.1(3)
O5 Si3 O11 Si7 . 16 100.1(3)
O4 Si3 O11 Si7 . 16 -140.5(3)
O8 Si5 O12 Si7 . 17_445 -90.9(3)
O5 Si5 O12 Si7 . 17_445 150.9(3)
O6 Si5 O12 Si7 . 17_445 31.3(3)
O6 Si6 O13 Si6 . 18 -117.9(4)
O13 Si6 O13 Si6 17_445 18 121.4(4)
O7 Si6 O13 Si6 . 18 1.6(4)
O9 Si8 O14 Si7 14_455 18 -19.9(3)
O1 Si8 O14 Si7 14_455 18 -140.9(2)
O8 Si8 O14 Si7 . 18 100.1(2)

_cod_duplicate_entry 2100335
